data_4111740
loop_
_publ_author_name
'Shigeki Mori'
'Atsuhiro Osuka'

_publ_section_title
;
 Aromatic and Antiaromatic Gold(III) Hexaphyrins with Multiple Gold-Carbon
 Bonds
;
_journal_name_full 'Journal of the American Chemical Society'
_journal_page_first 8030
_journal_page_last 8031
_journal_paper_doi 10.1021/ja051662x
_journal_volume 127
_journal_year 2005
_chemical_formula_moiety 'C74 H8 Au2 Cl2 F30 N6'
_chemical_formula_sum 'C74 H8 Au2 Cl2 F30 N6'
_chemical_formula_weight 2015.70
_chemical_name_systematic
; 
 ? 
;
_space_group_IT_number 61
_symmetry_cell_setting orthorhombic
_symmetry_Int_Tables_number 61
_symmetry_space_group_name_Hall '-P 2ac 2ab'
_symmetry_space_group_name_H-M 'P b c a'
_atom_sites_solution_hydrogens geom
_atom_sites_solution_primary direct
_atom_sites_solution_secondary difmap
_audit_creation_method SHELXL-97
_cell_angle_alpha 90.00
_cell_angle_beta 90.00
_cell_angle_gamma 90.00
_cell_formula_units_Z 8
_cell_length_a 17.983(7)
_cell_length_b 26.930(10)
_cell_length_c 28.196(10)
_cell_measurement_reflns_used 8372
_cell_measurement_temperature 90(2)
_cell_measurement_theta_max 28.06
_cell_measurement_theta_min 2.39
_cell_volume 13655(9)
_computing_cell_refinement 'Bruker SMART'
_computing_data_collection 'Bruker SMART'
_computing_data_reduction 'Bruker SAINT'
_computing_molecular_graphics 'Bruker SHELXTL'
_computing_publication_material 'Bruker SHELXTL'
_computing_structure_refinement 'SHELXL-97 (Sheldrick, 1997)'
_computing_structure_solution 'SHELXS-97 (Sheldrick, 1990)'
_diffrn_ambient_temperature 90(2)
_diffrn_detector_area_resol_mean 8.366
_diffrn_measured_fraction_theta_full 0.944
_diffrn_measured_fraction_theta_max 0.944
_diffrn_measurement_device_type 'CCD area detector'
_diffrn_measurement_method 'phi and omega scans'
_diffrn_radiation_monochromator graphite
_diffrn_radiation_source 'fine-focus sealed tube'
_diffrn_radiation_type MoK\a
_diffrn_radiation_wavelength 0.71073
_diffrn_reflns_av_R_equivalents 0.0403
_diffrn_reflns_av_sigmaI/netI 0.0369
_diffrn_reflns_limit_h_max 23
_diffrn_reflns_limit_h_min -22
_diffrn_reflns_limit_k_max 34
_diffrn_reflns_limit_k_min -33
_diffrn_reflns_limit_l_max 17
_diffrn_reflns_limit_l_min -36
_diffrn_reflns_number 79778
_diffrn_reflns_theta_full 28.25
_diffrn_reflns_theta_max 28.25
_diffrn_reflns_theta_min 1.44
_exptl_absorpt_coefficient_mu 4.504
_exptl_absorpt_correction_T_max 0.6615
_exptl_absorpt_correction_T_min 0.3989
_exptl_absorpt_correction_type empirical
_exptl_crystal_colour violet
_exptl_crystal_density_diffrn 1.961
_exptl_crystal_description prism
_exptl_crystal_F_000 7648
_exptl_crystal_size_max 0.25
_exptl_crystal_size_mid 0.15
_exptl_crystal_size_min 0.10
_refine_diff_density_max 6.467
_refine_diff_density_min -0.971
_refine_diff_density_rms 0.218
_refine_ls_extinction_method none
_refine_ls_goodness_of_fit_ref 1.081
_refine_ls_hydrogen_treatment mixed
_refine_ls_matrix_type full
_refine_ls_number_parameters 977
_refine_ls_number_reflns 15927
_refine_ls_number_restraints 6
_refine_ls_restrained_S_all 1.081
_refine_ls_R_factor_all 0.0760
_refine_ls_R_factor_gt 0.0507
_refine_ls_shift/su_max 0.003
_refine_ls_shift/su_mean 0.000
_refine_ls_structure_factor_coef Fsqd
_refine_ls_weighting_details 'calc w=1/[\s^2^(Fo^2^)+(0.0672P)^2^+105.6732P] where P=(Fo^2^+2Fc^2^)/3'
_refine_ls_weighting_scheme calc
_refine_ls_wR_factor_gt 0.1277
_refine_ls_wR_factor_ref 0.1451
_reflns_number_gt 11938
_reflns_number_total 15927
_reflns_threshold_expression >2sigma(I)
_cod_data_source_file ja051662xsi20050321_053327.cif
_cod_data_source_block f5_6_au
_cod_original_cell_volume 13654(9)
_cod_database_code 4111740

loop_
_symmetry_equiv_pos_as_xyz
'x, y, z'
'-x+1/2, -y, z+1/2'
'-x, y+1/2, -z+1/2'
'x+1/2, -y+1/2, -z'
'-x, -y, -z'
'x-1/2, y, -z-1/2'
'x, -y-1/2, z-1/2'
'-x-1/2, y-1/2, z'

loop_
_atom_site_label
_atom_site_type_symbol
_atom_site_fract_x
_atom_site_fract_y
_atom_site_fract_z
_atom_site_U_iso_or_equiv
_atom_site_adp_type
_atom_site_occupancy
_atom_site_symmetry_multiplicity
_atom_site_calc_flag
_atom_site_refinement_flags
C73 C 0.4388(15) 0.7193(10) 0.8797(9) 0.177(10) Uiso 1 1 d D
Au2 Au 0.317610(13) 0.990909(9) 0.131119(10) 0.02745(8) Uani 1 1 d .
Au1 Au 0.542148(13) 0.955394(9) 0.159309(10) 0.02518(8) Uani 1 1 d .
C23 C 0.4798(4) 1.0173(2) 0.1636(3) 0.0298(16) Uani 1 1 d .
C8 C 0.3861(4) 0.9332(2) 0.1145(3) 0.0267(14) Uani 1 1 d .
F10 F 0.2314(3) 0.8821(2) -0.02160(19) 0.0525(13) Uani 1 1 d .
N4 N 0.2464(3) 1.0516(2) 0.1449(3) 0.0365(15) Uani 1 1 d .
N1 N 0.6101(3) 0.8922(2) 0.1538(2) 0.0283(13) Uani 1 1 d .
C21 C 0.4016(4) 1.0832(3) 0.1641(3) 0.0318(16) Uani 1 1 d .
C18 C 0.2017(4) 1.1298(3) 0.1609(3) 0.042(2) Uani 1 1 d .
H6 H 0.2010 1.1642 0.1684 0.051 Uiso 1 1 calc R
C2 C 0.7033(4) 0.8349(3) 0.1644(3) 0.0320(16) Uani 1 1 d .
H1 H 0.7472 0.8196 0.1761 0.038 Uiso 1 1 calc R
C4 C 0.5964(4) 0.8510(2) 0.1265(3) 0.0269(14) Uani 1 1 d .
C22 C 0.4073(4) 1.0293(2) 0.1543(3) 0.0273(14) Uani 1 1 d .
C7 C 0.4588(4) 0.9230(3) 0.1227(3) 0.0288(15) Uani 1 1 d .
N5 N 0.4668(3) 1.1032(2) 0.1774(3) 0.0349(14) Uani 1 1 d .
C10 C 0.2845(4) 0.8800(3) 0.0721(3) 0.0328(16) Uani 1 1 d .
F8 F 0.2498(3) 0.7097(2) -0.0423(2) 0.0735(18) Uani 1 1 d .
C3 C 0.6551(4) 0.8151(3) 0.1330(3) 0.0321(16) Uani 1 1 d .
H2 H 0.6591 0.7836 0.1180 0.039 Uiso 1 1 calc R
C17 C 0.1425(4) 1.1008(3) 0.1522(3) 0.042(2) Uani 1 1 d .
H5 H 0.0918 1.1107 0.1528 0.050 Uiso 1 1 calc R
C28 C 0.7368(4) 1.0009(3) 0.2402(3) 0.0328(16) Uani 1 1 d .
H8 H 0.7810 0.9941 0.2574 0.039 Uiso 1 1 calc R
F9 F 0.2117(4) 0.8010(3) -0.0760(2) 0.0709(17) Uani 1 1 d .
C9 C 0.3580(4) 0.8921(2) 0.0850(3) 0.0313(16) Uani 1 1 d .
C42 C 0.2477(4) 0.8374(3) -0.0031(3) 0.0403(18) Uani 1 1 d .
C24 C 0.5144(4) 1.0650(3) 0.1786(3) 0.0332(16) Uani 1 1 d .
C1 C 0.6758(4) 0.8838(2) 0.1772(3) 0.0271(14) Uani 1 1 d .
C61 C 0.7865(4) 0.9004(3) 0.2265(3) 0.0309(15) Uani 1 1 d .
C40 C 0.2574(5) 0.7498(4) -0.0144(4) 0.051(2) Uani 1 1 d .
C29 C 0.6918(3) 0.9655(3) 0.2148(3) 0.0288(15) Uani 1 1 d .
C30 C 0.7129(4) 0.9166(3) 0.2066(3) 0.0302(15) Uani 1 1 d .
C20 C 0.3388(4) 1.1145(3) 0.1653(3) 0.0346(17) Uani 1 1 d .
C16 C 0.1699(4) 1.0520(3) 0.1416(3) 0.0381(18) Uani 1 1 d .
N2 N 0.4116(3) 0.8597(2) 0.0738(2) 0.0321(13) Uani 1 1 d .
C41 C 0.2386(5) 0.7961(4) -0.0316(3) 0.047(2) Uani 1 1 d .
C49 C 0.3511(4) 1.1665(3) 0.1820(3) 0.0376(18) Uani 1 1 d .
C54 C 0.3627(5) 1.1759(3) 0.2300(3) 0.044(2) Uani 1 1 d .
C66 C 0.8517(4) 0.9117(3) 0.2024(3) 0.0362(17) Uani 1 1 d .
C19 C 0.2665(4) 1.0987(3) 0.1568(3) 0.0354(17) Uani 1 1 d .
C6 C 0.4725(4) 0.8754(3) 0.0970(3) 0.0302(15) Uani 1 1 d .
C27 C 0.7043(4) 1.0456(3) 0.2348(3) 0.0351(17) Uani 1 1 d .
H7 H 0.7222 1.0765 0.2465 0.042 Uiso 1 1 calc R
C37 C 0.2732(4) 0.8342(3) 0.0428(3) 0.0363(17) Uani 1 1 d .
F6 F 0.3108(3) 0.77936(18) 0.1042(2) 0.0519(13) Uani 1 1 d .
F16 F 0.3386(3) 1.1990(2) 0.1058(2) 0.0582(14) Uani 1 1 d .
F21 F 0.5193(3) 1.13626(17) 0.26778(19) 0.0488(12) Uani 1 1 d .
F26 F 0.7327(3) 0.86293(18) 0.29324(18) 0.0462(11) Uani 1 1 d .
F30 F 0.8485(3) 0.9375(2) 0.16175(18) 0.0497(13) Uani 1 1 d .
F5 F 0.4604(3) 0.75912(19) 0.1334(2) 0.0574(15) Uani 1 1 d .
F25 F 0.7002(3) 1.12278(17) 0.1477(2) 0.0476(12) Uani 1 1 d .
F15 F 0.0405(3) 1.0090(3) 0.2131(2) 0.0656(17) Uani 1 1 d .
F20 F 0.3606(3) 1.13882(19) 0.26182(19) 0.0548(13) Uani 1 1 d .
F29 F 0.9825(3) 0.9086(2) 0.1955(2) 0.0566(14) Uani 1 1 d .
F7 F 0.3000(3) 0.69993(19) 0.0480(2) 0.0629(15) Uani 1 1 d .
N3 N 0.2226(3) 0.9522(2) 0.1080(2) 0.0320(13) Uani 1 1 d .
F19 F 0.3931(3) 1.2312(2) 0.2927(2) 0.0702(17) Uani 1 1 d .
F17 F 0.3637(4) 1.29244(19) 0.1375(3) 0.0747(19) Uani 1 1 d .
N6 N 0.6303(3) 0.9883(2) 0.1966(2) 0.0284(13) Uani 1 1 d .
C26 C 0.6377(4) 1.0376(2) 0.2081(3) 0.0303(15) Uani 1 1 d .
C63 C 0.8614(5) 0.8589(3) 0.2859(3) 0.0374(18) Uani 1 1 d .
C15 C 0.1251(4) 1.0117(3) 0.1293(3) 0.0382(18) Uani 1 1 d .
C11 C 0.2225(4) 0.9069(3) 0.0852(3) 0.0335(16) Uani 1 1 d .
C43 C 0.0421(4) 1.0210(3) 0.1308(4) 0.049(2) Uani 1 1 d .
C64 C 0.9246(4) 0.8707(3) 0.2610(3) 0.0359(18) Uani 1 1 d .
C5 C 0.5344(4) 0.8443(2) 0.0987(3) 0.0277(14) Uani 1 1 d .
F11 F 0.0372(4) 1.0346(4) 0.0485(3) 0.111(3) Uani 1 1 d .
F14 F -0.1028(3) 1.0343(3) 0.2191(3) 0.094(3) Uani 1 1 d .
C65 C 0.9204(4) 0.8971(3) 0.2197(3) 0.0399(19) Uani 1 1 d .
C32 C 0.5656(4) 0.7879(3) 0.0294(3) 0.0346(16) Uani 1 1 d .
C25 C 0.5862(4) 1.0743(2) 0.1964(3) 0.0315(16) Uani 1 1 d .
C55 C 0.6074(4) 1.1264(3) 0.2069(3) 0.0342(17) Uani 1 1 d .
C12 C 0.1463(4) 0.8910(3) 0.0778(3) 0.0372(17) Uani 1 1 d .
H3 H 0.1305 0.8610 0.0633 0.045 Uiso 1 1 calc R
C48 C 0.0058(5) 1.0219(3) 0.1740(4) 0.051(2) Uani 1 1 d .
C13 C 0.1026(4) 0.9269(3) 0.0956(3) 0.0391(18) Uani 1 1 d .
H4 H 0.0497 0.9267 0.0966 0.047 Uiso 1 1 calc R
F13 F -0.1778(3) 1.0607(4) 0.1394(4) 0.131(4) Uani 1 1 d .
C36 C 0.4950(5) 0.7547(3) 0.0915(3) 0.0416(19) Uani 1 1 d .
C62 C 0.7935(4) 0.8743(3) 0.2681(3) 0.0309(15) Uani 1 1 d .
C60 C 0.6651(4) 1.1480(3) 0.1822(3) 0.0359(17) Uani 1 1 d .
C31 C 0.5301(4) 0.7954(3) 0.0720(3) 0.0315(16) Uani 1 1 d .
C56 C 0.5727(5) 1.1553(3) 0.2407(3) 0.042(2) Uani 1 1 d .
C51 C 0.3650(5) 1.2548(3) 0.1678(4) 0.054(2) Uani 1 1 d .
C39 C 0.2823(4) 0.7450(3) 0.0308(3) 0.045(2) Uani 1 1 d .
C14 C 0.1501(4) 0.9659(3) 0.1130(3) 0.0367(18) Uani 1 1 d .
C38 C 0.2889(5) 0.7867(3) 0.0593(3) 0.043(2) Uani 1 1 d .
C50 C 0.3516(5) 1.2061(3) 0.1520(4) 0.045(2) Uani 1 1 d .
C52 C 0.3801(5) 1.2621(3) 0.2150(5) 0.057(3) Uani 1 1 d .
C44 C 0.0038(5) 1.0339(5) 0.0902(5) 0.075(4) Uani 1 1 d .
C53 C 0.3783(5) 1.2234(3) 0.2464(4) 0.051(2) Uani 1 1 d .
C47 C -0.0682(5) 1.0354(4) 0.1761(5) 0.069(3) Uani 1 1 d .
C46 C -0.1058(5) 1.0483(4) 0.1374(6) 0.085(5) Uani 1 1 d .
F1 F 0.6023(3) 0.82555(18) 0.00878(19) 0.0512(12) Uani 1 1 d .
F2 F 0.6009(3) 0.7362(2) -0.03489(18) 0.0520(13) Uani 1 1 d .
F27 F 0.8655(3) 0.83163(18) 0.32519(18) 0.0496(12) Uani 1 1 d .
F24 F 0.7450(3) 1.2162(2) 0.1670(2) 0.0632(16) Uani 1 1 d .
F28 F 0.9904(3) 0.85516(18) 0.27716(19) 0.0506(13) Uani 1 1 d .
F4 F 0.4592(4) 0.6703(2) 0.0895(3) 0.077(2) Uani 1 1 d .
F22 F 0.5583(4) 1.2316(2) 0.2809(3) 0.084(2) Uani 1 1 d .
F18 F 0.3958(3) 1.30868(19) 0.2300(3) 0.0743(19) Uani 1 1 d .
F3 F 0.5297(3) 0.6585(2) 0.0057(2) 0.0684(17) Uani 1 1 d .
F23 F 0.6742(4) 1.2707(2) 0.2333(3) 0.085(2) Uani 1 1 d .
C33 C 0.5651(4) 0.7422(3) 0.0069(3) 0.0417(19) Uani 1 1 d .
C59 C 0.6883(5) 1.1959(3) 0.1913(4) 0.046(2) Uani 1 1 d .
C35 C 0.4930(5) 0.7089(3) 0.0692(3) 0.047(2) Uani 1 1 d .
C34 C 0.5292(5) 0.7027(3) 0.0270(4) 0.047(2) Uani 1 1 d .
F12 F -0.1070(4) 1.0600(5) 0.0537(4) 0.174(6) Uani 1 1 d .
C57 C 0.5936(6) 1.2040(3) 0.2494(4) 0.053(2) Uani 1 1 d .
C58 C 0.6522(6) 1.2237(3) 0.2244(4) 0.056(3) Uani 1 1 d .
C45 C -0.0717(6) 1.0482(5) 0.0936(6) 0.101(6) Uani 1 1 d .
C72 C 0.4244(14) 0.7624(8) 0.9124(9) 0.172(9) Uiso 1 1 d D
C70 C 0.4360(14) 0.8563(9) 0.9440(8) 0.158(8) Uiso 1 1 d D
C71 C 0.4591(13) 0.8122(8) 0.9156(9) 0.167(9) Uiso 1 1 d D
C69 C 0.4710(17) 0.9055(10) 0.9542(12) 0.216(13) Uiso 1 1 d D
C68 C 0.466(4) 0.9560(16) 0.977(2) 0.46(4) Uiso 1 1 d D
C67 C 0.726(2) 0.9292(15) -0.0143(14) 0.259(16) Uiso 1 1 d .
Cl1 Cl 0.823(2) 0.9243(15) 0.0249(15) 0.81(3) Uiso 1 1 d .
Cl2 Cl 0.6852(18) 0.9755(12) 0.0288(14) 0.68(2) Uiso 1 1 d .
C74 C 0.417(2) 0.6700(12) 0.9002(14) 0.286(18) Uiso 1 1 d D

loop_
_atom_site_aniso_label
_atom_site_aniso_U_11
_atom_site_aniso_U_22
_atom_site_aniso_U_33
_atom_site_aniso_U_23
_atom_site_aniso_U_13
_atom_site_aniso_U_12
Au2 0.01685(12) 0.01969(13) 0.04583(17) 0.00157(11) -0.00081(11) 0.00133(9)
Au1 0.01622(12) 0.01616(12) 0.04317(16) -0.00323(10) 0.00037(10) 0.00065(8)
C23 0.020(3) 0.013(3) 0.057(5) -0.005(3) 0.001(3) -0.002(2)
C8 0.023(3) 0.013(3) 0.044(4) -0.001(3) -0.001(3) 0.001(2)
F10 0.047(3) 0.056(3) 0.054(3) 0.005(2) -0.009(2) -0.001(2)
N4 0.021(3) 0.025(3) 0.064(4) 0.006(3) 0.003(3) 0.005(2)
N1 0.019(3) 0.016(3) 0.050(4) -0.004(2) 0.001(2) 0.002(2)
C21 0.023(3) 0.021(3) 0.051(5) 0.001(3) 0.001(3) -0.001(3)
C18 0.030(4) 0.024(4) 0.073(6) 0.005(4) 0.003(4) 0.007(3)
C2 0.022(3) 0.023(3) 0.051(5) 0.000(3) 0.001(3) 0.001(3)
C4 0.024(3) 0.018(3) 0.039(4) -0.005(3) 0.004(3) -0.002(2)
C22 0.019(3) 0.017(3) 0.045(4) -0.001(3) 0.002(3) 0.002(2)
C7 0.020(3) 0.022(3) 0.044(4) 0.000(3) -0.004(3) -0.003(3)
N5 0.025(3) 0.021(3) 0.059(4) 0.000(3) 0.002(3) 0.001(2)
C10 0.028(4) 0.030(4) 0.041(4) -0.001(3) -0.006(3) -0.002(3)
F8 0.062(4) 0.069(4) 0.089(5) -0.044(3) -0.007(3) -0.008(3)
C3 0.026(3) 0.022(3) 0.049(5) -0.003(3) -0.001(3) 0.002(3)
C17 0.023(4) 0.028(4) 0.076(6) 0.003(4) 0.002(4) 0.008(3)
C28 0.022(3) 0.027(4) 0.050(5) -0.008(3) -0.004(3) 0.002(3)
F9 0.073(4) 0.093(5) 0.047(3) -0.018(3) -0.009(3) -0.006(3)
C9 0.028(3) 0.020(3) 0.046(4) 0.002(3) -0.002(3) -0.003(3)
C42 0.026(4) 0.047(5) 0.048(5) -0.003(4) -0.005(3) 0.000(3)
C24 0.016(3) 0.027(4) 0.056(5) -0.003(3) 0.003(3) 0.003(3)
C1 0.020(3) 0.017(3) 0.044(4) 0.001(3) 0.004(3) 0.001(2)
C61 0.024(3) 0.022(3) 0.047(4) -0.004(3) -0.002(3) 0.000(3)
C40 0.037(4) 0.052(5) 0.064(6) -0.025(5) 0.003(4) -0.011(4)
C29 0.017(3) 0.024(3) 0.046(4) -0.005(3) 0.001(3) 0.001(2)
C30 0.019(3) 0.027(3) 0.045(4) -0.002(3) 0.002(3) -0.003(3)
C20 0.026(3) 0.016(3) 0.062(5) 0.002(3) 0.003(3) 0.002(3)
C16 0.021(3) 0.029(4) 0.064(5) 0.002(4) 0.000(3) 0.006(3)
N2 0.024(3) 0.026(3) 0.046(4) -0.005(3) -0.002(3) 0.001(2)
C41 0.039(5) 0.062(6) 0.041(5) -0.006(4) -0.005(4) -0.010(4)
C49 0.026(4) 0.027(4) 0.060(5) 0.004(4) 0.000(3) 0.004(3)
C54 0.041(4) 0.030(4) 0.061(6) -0.003(4) 0.007(4) 0.011(3)
C66 0.028(4) 0.031(4) 0.049(5) 0.005(3) 0.000(3) 0.003(3)
C19 0.027(4) 0.026(3) 0.053(5) 0.003(3) -0.002(3) 0.006(3)
C6 0.025(3) 0.027(4) 0.039(4) -0.005(3) 0.002(3) 0.000(3)
C27 0.022(3) 0.025(3) 0.058(5) -0.011(3) -0.001(3) -0.001(3)
C37 0.026(4) 0.037(4) 0.046(5) -0.011(3) -0.008(3) -0.006(3)
F6 0.060(3) 0.035(3) 0.061(3) -0.002(2) -0.020(3) 0.000(2)
F16 0.076(4) 0.044(3) 0.055(3) 0.011(2) -0.008(3) 0.002(3)
F21 0.040(3) 0.032(2) 0.074(4) -0.007(2) 0.017(2) -0.002(2)
F26 0.040(3) 0.047(3) 0.051(3) 0.008(2) 0.005(2) -0.004(2)
F30 0.031(2) 0.065(3) 0.053(3) 0.019(3) 0.004(2) 0.006(2)
F5 0.073(4) 0.041(3) 0.059(3) -0.004(2) 0.028(3) -0.002(3)
F25 0.040(3) 0.033(2) 0.071(3) -0.011(2) 0.019(2) -0.004(2)
F15 0.028(3) 0.096(5) 0.072(4) -0.022(3) 0.005(3) -0.014(3)
F20 0.064(3) 0.046(3) 0.054(3) 0.007(2) 0.009(3) 0.003(3)
F29 0.024(2) 0.062(3) 0.084(4) 0.008(3) 0.005(2) 0.002(2)
F7 0.062(3) 0.035(3) 0.092(4) -0.013(3) -0.012(3) 0.000(2)
N3 0.023(3) 0.021(3) 0.052(4) 0.002(3) -0.002(3) 0.003(2)
F19 0.068(4) 0.066(4) 0.077(4) -0.029(3) -0.001(3) 0.009(3)
F17 0.084(4) 0.026(3) 0.114(5) 0.021(3) -0.003(4) -0.001(3)
N6 0.018(3) 0.020(3) 0.047(4) -0.004(2) -0.003(2) 0.003(2)
C26 0.020(3) 0.020(3) 0.050(5) -0.007(3) 0.003(3) -0.002(2)
C63 0.043(4) 0.023(4) 0.046(5) -0.005(3) -0.013(4) 0.004(3)
C15 0.022(3) 0.036(4) 0.056(5) 0.009(4) -0.001(3) 0.004(3)
C11 0.026(4) 0.032(4) 0.042(4) 0.000(3) -0.005(3) -0.002(3)
C43 0.021(4) 0.037(4) 0.088(7) 0.004(4) -0.002(4) 0.000(3)
C64 0.025(4) 0.027(4) 0.055(5) -0.011(3) -0.012(3) 0.006(3)
C5 0.024(3) 0.019(3) 0.041(4) -0.002(3) 0.002(3) 0.002(2)
F11 0.040(3) 0.184(9) 0.109(6) 0.076(6) -0.014(4) 0.007(4)
F14 0.034(3) 0.104(5) 0.145(7) -0.049(5) 0.030(4) -0.008(3)
C65 0.019(3) 0.040(4) 0.060(5) -0.006(4) 0.000(3) 0.001(3)
C32 0.027(3) 0.028(4) 0.048(5) -0.003(3) -0.003(3) 0.000(3)
C25 0.024(3) 0.017(3) 0.054(5) -0.004(3) 0.003(3) 0.000(3)
C55 0.025(3) 0.019(3) 0.059(5) -0.002(3) -0.003(3) -0.003(3)
C12 0.027(4) 0.037(4) 0.048(5) 0.000(3) -0.006(3) -0.006(3)
C48 0.028(4) 0.042(5) 0.082(7) -0.018(5) 0.005(4) -0.005(3)
C13 0.024(4) 0.037(4) 0.056(5) 0.006(4) -0.005(3) -0.002(3)
F13 0.025(3) 0.118(7) 0.252(12) 0.058(7) 0.012(5) 0.030(4)
C36 0.042(4) 0.029(4) 0.054(5) -0.011(4) 0.009(4) 0.002(3)
C62 0.029(3) 0.023(3) 0.040(4) -0.005(3) 0.000(3) -0.003(3)
C60 0.026(4) 0.024(4) 0.057(5) -0.008(3) 0.005(3) -0.001(3)
C31 0.024(3) 0.022(3) 0.048(5) -0.008(3) 0.001(3) 0.002(3)
C56 0.037(4) 0.025(4) 0.064(6) -0.007(4) 0.010(4) -0.001(3)
C51 0.043(5) 0.031(4) 0.087(8) 0.006(5) -0.004(5) 0.007(4)
C39 0.032(4) 0.039(4) 0.063(6) -0.014(4) -0.006(4) -0.005(3)
C14 0.020(3) 0.029(4) 0.061(5) 0.004(3) -0.002(3) 0.001(3)
C38 0.035(4) 0.037(4) 0.056(6) -0.007(4) -0.011(4) 0.000(3)
C50 0.030(4) 0.033(4) 0.072(6) 0.004(4) -0.008(4) 0.006(3)
C52 0.035(4) 0.025(4) 0.112(9) -0.008(5) -0.014(5) 0.009(3)
C44 0.027(5) 0.079(8) 0.119(11) 0.045(7) -0.007(6) 0.005(5)
C53 0.033(4) 0.049(5) 0.070(7) -0.015(5) 0.000(4) 0.007(4)
C47 0.027(4) 0.044(5) 0.138(11) -0.022(6) 0.012(6) -0.006(4)
C46 0.020(4) 0.055(6) 0.180(15) 0.037(8) 0.019(7) 0.010(4)
F1 0.052(3) 0.039(3) 0.062(3) -0.004(2) 0.012(3) -0.006(2)
F2 0.049(3) 0.056(3) 0.052(3) -0.012(2) 0.010(2) 0.004(2)
F27 0.059(3) 0.042(3) 0.048(3) 0.012(2) -0.009(2) 0.007(2)
F24 0.060(3) 0.044(3) 0.086(4) -0.007(3) 0.025(3) -0.023(3)
F28 0.034(2) 0.047(3) 0.071(3) -0.011(2) -0.022(2) 0.013(2)
F4 0.098(5) 0.035(3) 0.099(5) -0.010(3) 0.036(4) -0.017(3)
F22 0.097(5) 0.044(3) 0.113(5) -0.040(3) 0.053(4) -0.016(3)
F18 0.058(3) 0.031(3) 0.134(6) -0.023(3) -0.021(4) 0.003(2)
F3 0.076(4) 0.037(3) 0.092(4) -0.033(3) 0.024(3) -0.004(3)
F23 0.099(5) 0.030(3) 0.126(6) -0.029(3) 0.046(4) -0.031(3)
C33 0.034(4) 0.042(5) 0.050(5) -0.011(4) 0.000(4) 0.005(3)
C59 0.037(4) 0.031(4) 0.070(6) -0.005(4) 0.009(4) -0.009(3)
C35 0.052(5) 0.025(4) 0.065(6) -0.007(4) 0.016(4) -0.010(4)
C34 0.045(5) 0.034(4) 0.062(6) -0.013(4) 0.005(4) -0.002(4)
F12 0.040(4) 0.256(13) 0.226(12) 0.161(11) -0.027(5) 0.018(6)
C57 0.061(6) 0.030(4) 0.068(6) -0.018(4) 0.021(5) -0.003(4)
C58 0.065(6) 0.023(4) 0.080(7) -0.015(4) 0.008(5) -0.012(4)
C45 0.032(5) 0.101(10) 0.172(15) 0.082(10) -0.023(8) 0.005(6)

loop_
_atom_type_symbol
_atom_type_description
_atom_type_scat_dispersion_real
_atom_type_scat_dispersion_imag
_atom_type_scat_source
C C 0.0033 0.0016 'International Tables Vol C Tables 4.2.6.8 and 6.1.1.4'
H H 0.0000 0.0000 'International Tables Vol C Tables 4.2.6.8 and 6.1.1.4'
N N 0.0061 0.0033 'International Tables Vol C Tables 4.2.6.8 and 6.1.1.4'
F F 0.0171 0.0103 'International Tables Vol C Tables 4.2.6.8 and 6.1.1.4'
Au Au -2.0133 8.8022 'International Tables Vol C Tables 4.2.6.8 and 6.1.1.4'
Cl Cl 0.1484 0.1585 'International Tables Vol C Tables 4.2.6.8 and 6.1.1.4'

loop_
_geom_angle_atom_site_label_1
_geom_angle_atom_site_label_2
_geom_angle_atom_site_label_3
_geom_angle
C74 C73 C72 114(3)
C22 Au2 C8 89.0(3)
C22 Au2 N3 178.5(3)
C8 Au2 N3 92.4(2)
C22 Au2 N4 91.6(3)
C8 Au2 N4 177.3(3)
N3 Au2 N4 87.0(2)
C23 Au1 C7 88.6(3)
C23 Au1 N6 92.3(2)
C7 Au1 N6 178.9(3)
C23 Au1 N1 178.1(3)
C7 Au1 N1 92.5(2)
N6 Au1 N1 86.6(2)
C22 C23 C24 104.3(6)
C22 C23 Au1 135.7(5)
C24 C23 Au1 119.9(5)
C7 C8 C9 105.9(6)
C7 C8 Au2 134.3(5)
C9 C8 Au2 119.7(5)
C19 N4 C16 105.9(6)
C19 N4 Au2 127.3(5)
C16 N4 Au2 126.8(5)
C1 N1 C4 106.8(5)
C1 N1 Au1 126.8(5)
C4 N1 Au1 126.4(5)
N5 C21 C20 116.8(6)
N5 C21 C22 112.6(6)
C20 C21 C22 130.3(6)
C17 C18 C19 106.7(7)
C17 C18 H6 126.6
C19 C18 H6 126.6
C3 C2 C1 107.6(6)
C3 C2 H1 126.2
C1 C2 H1 126.2
N1 C4 C5 124.8(6)
N1 C4 C3 109.9(6)
C5 C4 C3 125.3(6)
C23 C22 C21 105.3(6)
C23 C22 Au2 134.3(5)
C21 C22 Au2 120.4(5)
C8 C7 C6 104.5(6)
C8 C7 Au1 135.6(5)
C6 C7 Au1 119.8(5)
C24 N5 C21 104.9(6)
C11 C10 C9 124.5(7)
C11 C10 C37 118.0(6)
C9 C10 C37 117.4(6)
C2 C3 C4 106.8(6)
C2 C3 H2 126.6
C4 C3 H2 126.6
C18 C17 C16 107.4(7)
C18 C17 H5 126.3
C16 C17 H5 126.3
C27 C28 C29 107.0(6)
C27 C28 H8 126.5
C29 C28 H8 126.5
N2 C9 C10 117.7(6)
N2 C9 C8 112.0(6)
C10 C9 C8 129.9(7)
F10 C42 C37 119.6(7)
F10 C42 C41 118.1(8)
C37 C42 C41 122.3(8)
N5 C24 C25 117.3(6)
N5 C24 C23 112.8(6)
C25 C24 C23 129.7(6)
N1 C1 C30 126.8(6)
N1 C1 C2 108.9(6)
C30 C1 C2 124.3(6)
C62 C61 C66 116.9(7)
C62 C61 C30 123.3(7)
C66 C61 C30 119.7(7)
F8 C40 C39 120.5(9)
F8 C40 C41 119.8(9)
C39 C40 C41 119.7(8)
N6 C29 C30 125.8(6)
N6 C29 C28 110.1(6)
C30 C29 C28 123.8(6)
C1 C30 C29 124.9(7)
C1 C30 C61 117.6(6)
C29 C30 C61 117.0(6)
C19 C20 C21 124.2(7)
C19 C20 C49 118.7(6)
C21 C20 C49 116.8(6)
N4 C16 C15 125.9(7)
N4 C16 C17 109.7(7)
C15 C16 C17 124.4(7)
C9 N2 C6 105.6(6)
F9 C41 C42 120.2(9)
F9 C41 C40 120.0(8)
C42 C41 C40 119.8(8)
C50 C49 C54 117.5(8)
C50 C49 C20 122.6(8)
C54 C49 C20 119.9(7)
F20 C54 C53 117.8(9)
F20 C54 C49 120.6(7)
C53 C54 C49 121.5(8)
F30 C66 C65 119.1(7)
F30 C66 C61 119.7(7)
C65 C66 C61 121.2(7)
N4 C19 C20 125.2(6)
N4 C19 C18 110.3(7)
C20 C19 C18 124.5(7)
N2 C6 C5 118.6(6)
N2 C6 C7 111.8(6)
C5 C6 C7 129.1(6)
C28 C27 C26 106.8(6)
C28 C27 H7 126.6
C26 C27 H7 126.6
C42 C37 C38 116.2(7)
C42 C37 C10 120.8(7)
C38 C37 C10 123.0(7)
C14 N3 C11 106.7(6)
C14 N3 Au2 127.7(5)
C11 N3 Au2 125.7(5)
C29 N6 C26 105.5(6)
C29 N6 Au1 127.6(4)
C26 N6 Au1 126.9(5)
N6 C26 C25 124.4(6)
N6 C26 C27 110.5(6)
C25 C26 C27 125.2(6)
F27 C63 C64 120.5(7)
F27 C63 C62 121.1(8)
C64 C63 C62 118.3(7)
C14 C15 C16 125.8(7)
C14 C15 C43 118.4(7)
C16 C15 C43 115.7(7)
N3 C11 C10 126.1(6)
N3 C11 C12 109.3(6)
C10 C11 C12 124.6(7)
C48 C43 C44 119.3(9)
C48 C43 C15 119.6(9)
C44 C43 C15 120.7(9)
F28 C64 C65 120.2(7)
F28 C64 C63 119.1(7)
C65 C64 C63 120.7(7)
C4 C5 C6 126.0(6)
C4 C5 C31 116.0(6)
C6 C5 C31 117.6(6)
F29 C65 C64 120.5(7)
F29 C65 C66 119.7(8)
C64 C65 C66 119.8(7)
F1 C32 C31 119.8(7)
F1 C32 C33 118.3(7)
C31 C32 C33 121.8(7)
C26 C25 C24 124.6(6)
C26 C25 C55 116.8(6)
C24 C25 C55 118.4(6)
C56 C55 C60 116.9(7)
C56 C55 C25 123.7(7)
C60 C55 C25 119.3(7)
C13 C12 C11 106.6(7)
C13 C12 H3 126.7
C11 C12 H3 126.7
F15 C48 C43 120.7(8)
F15 C48 C47 119.4(10)
C43 C48 C47 119.9(11)
C12 C13 C14 107.7(7)
C12 C13 H4 126.2
C14 C13 H4 126.2
F5 C36 C31 119.5(7)
F5 C36 C35 117.9(7)
C31 C36 C35 122.6(8)
F26 C62 C61 119.6(7)
F26 C62 C63 117.4(7)
C61 C62 C63 123.0(7)
F25 C60 C55 120.5(6)
F25 C60 C59 117.8(7)
C55 C60 C59 121.8(7)
C32 C31 C36 116.4(7)
C32 C31 C5 122.4(7)
C36 C31 C5 121.0(7)
F21 C56 C55 120.4(7)
F21 C56 C57 117.3(7)
C55 C56 C57 122.2(8)
F17 C51 C52 121.1(9)
F17 C51 C50 120.4(10)
C52 C51 C50 118.4(9)
F7 C39 C40 120.0(8)
F7 C39 C38 120.3(8)
C40 C39 C38 119.7(9)
N3 C14 C15 125.7(7)
N3 C14 C13 109.7(7)
C15 C14 C13 124.5(7)
F6 C38 C39 116.9(8)
F6 C38 C37 120.8(7)
C39 C38 C37 122.4(8)
F16 C50 C49 119.6(8)
F16 C50 C51 118.2(8)
C49 C50 C51 122.2(9)
F18 C52 C53 120.6(10)
F18 C52 C51 118.5(9)
C53 C52 C51 120.8(8)
F11 C44 C43 120.9(9)
F11 C44 C45 119.6(11)
C43 C44 C45 119.5(13)
F19 C53 C52 120.1(9)
F19 C53 C54 120.6(9)
C52 C53 C54 119.3(10)
C46 C47 F14 120.2(9)
C46 C47 C48 121.5(12)
F14 C47 C48 118.3(12)
C47 C46 F13 121.5(14)
C47 C46 C45 120.6(9)
F13 C46 C45 117.9(13)
F2 C33 C34 119.6(7)
F2 C33 C32 120.2(8)
C34 C33 C32 120.2(8)
F24 C59 C58 119.2(7)
F24 C59 C60 120.9(8)
C58 C59 C60 119.8(8)
F4 C35 C34 119.8(8)
F4 C35 C36 120.7(8)
C34 C35 C36 119.4(8)
F3 C34 C35 120.2(8)
F3 C34 C33 120.3(8)
C35 C34 C33 119.5(8)
F22 C57 C58 119.9(8)
F22 C57 C56 121.3(8)
C58 C57 C56 118.8(8)
F23 C58 C59 120.2(9)
F23 C58 C57 119.4(8)
C59 C58 C57 120.4(8)
F12 C45 C46 123.1(11)
F12 C45 C44 117.7(15)
C46 C45 C44 119.2(12)
C71 C72 C73 131(2)
C71 C70 C69 134(3)
C72 C71 C70 129(2)
C70 C69 C68 149(4)
Cl2 C67 Cl1 91(2)

loop_
_geom_bond_atom_site_label_1
_geom_bond_atom_site_label_2
_geom_bond_distance
C73 C74 1.501(10)
C73 C72 1.504(10)
Au2 C22 2.025(7)
Au2 C8 2.037(6)
Au2 N3 2.105(6)
Au2 N4 2.113(6)
Au1 C23 2.011(6)
Au1 C7 2.018(7)
Au1 N6 2.099(6)
Au1 N1 2.100(5)
C23 C22 1.369(9)
C23 C24 1.489(9)
C8 C7 1.357(9)
C8 C9 1.474(10)
F10 C42 1.344(10)
N4 C19 1.361(10)
N4 C16 1.379(9)
N1 C1 1.373(9)
N1 C4 1.373(8)
C21 N5 1.344(9)
C21 C20 1.410(10)
C21 C22 1.479(9)
C18 C17 1.345(11)
C18 C19 1.438(10)
C18 H6 0.9500
C2 C3 1.349(10)
C2 C1 1.452(9)
C2 H1 0.9500
C4 C5 1.374(10)
C4 C3 1.443(9)
C7 C6 1.492(10)
N5 C24 1.340(9)
C10 C11 1.381(10)
C10 C9 1.408(10)
C10 C37 1.499(10)
F8 C40 1.342(10)
C3 H2 0.9500
C17 C16 1.433(10)
C17 H5 0.9500
C28 C27 1.345(10)
C28 C29 1.441(10)
C28 H8 0.9500
F9 C41 1.349(10)
C9 N2 1.338(9)
C42 C37 1.376(11)
C42 C41 1.380(12)
C24 C25 1.406(10)
C1 C30 1.383(10)
C61 C62 1.372(11)
C61 C66 1.389(11)
C61 C30 1.503(10)
C40 C39 1.358(13)
C40 C41 1.381(14)
C29 N6 1.366(9)
C29 C30 1.391(9)
C20 C19 1.390(10)
C20 C49 1.494(10)
C16 C15 1.396(11)
N2 C6 1.343(9)
C49 C50 1.362(12)
C49 C54 1.391(12)
C54 F20 1.344(10)
C54 C53 1.388(12)
C66 F30 1.341(9)
C66 C65 1.385(10)
C6 C5 1.394(9)
C27 C26 1.432(10)
C27 H7 0.9500
C37 C38 1.389(12)
F6 C38 1.342(10)
F16 C50 1.335(11)
F21 C56 1.329(9)
F26 C62 1.338(8)
F5 C36 1.338(10)
F25 C60 1.343(9)
F15 C48 1.315(12)
F29 C65 1.345(9)
F7 C39 1.345(10)
N3 C14 1.361(9)
N3 C11 1.379(9)
F19 C53 1.347(12)
F17 C51 1.325(11)
N6 C26 1.373(8)
C26 C25 1.393(10)
C63 F27 1.331(9)
C63 C64 1.373(12)
C63 C62 1.383(10)
C15 C14 1.391(11)
C15 C43 1.513(10)
C11 C12 1.451(10)
C43 C48 1.381(14)
C43 C44 1.381(15)
C64 F28 1.336(8)
C64 C65 1.366(12)
C5 C31 1.518(9)
F11 C44 1.321(15)
F14 C47 1.362(15)
C32 F1 1.342(9)
C32 C31 1.375(11)
C32 C33 1.386(11)
C25 C55 1.485(9)
C55 C56 1.378(11)
C55 C60 1.379(11)
C12 C13 1.346(11)
C12 H3 0.9500
C48 C47 1.382(13)
C13 C14 1.440(11)
C13 H4 0.9500
F13 C46 1.337(11)
C36 C31 1.379(11)
C36 C35 1.386(11)
C60 C59 1.381(11)
C56 C57 1.387(11)
C51 C52 1.374(15)
C51 C50 1.406(13)
C39 C38 1.385(12)
C52 F18 1.353(10)
C52 C53 1.370(14)
C44 C45 1.414(15)
C47 C46 1.33(2)
C46 C45 1.38(2)
F2 C33 1.352(10)
F24 C59 1.345(9)
F4 C35 1.334(10)
F22 C57 1.321(10)
F3 C34 1.336(9)
F23 C58 1.349(9)
C33 C34 1.367(12)
C59 C58 1.360(13)
C35 C34 1.366(13)
F12 C45 1.330(16)
C57 C58 1.374(13)
C72 C71 1.484(10)
C70 C71 1.491(10)
C70 C69 1.495(10)
C69 C68 1.505(10)
C67 Cl2 1.89(5)
C67 Cl1 2.07(5)
